data_7044655
loop_
_publ_author_name
'Xiao, Ying-Hui'
'Deng, Zhaopeng'
'Zhu, Zhi-Biao'
'Huo, Li-Hua'
'Gao, Shan'

_publ_section_title
;
 Rare Earth Metal-Organic Complexes Constructed from Hydroxyl and Carboxyl
 Modified Arenesulfonate: Syntheses, Structure Evolutions, Ultraviolet,
 Visible and Near-Infrared Luminescence
;
_journal_name_full 'Dalton Transactions'
_journal_paper_doi 10.1039/C7DT03254D
_journal_year 2017
_chemical_formula_moiety 'C16 H34 Nd2 O28 S2, 2(C7 H5 O6 S), 8(H2 O)'
_chemical_formula_sum 'C30 H60 Nd2 O48 S4'
_chemical_formula_weight 1605.50
_chemical_name_systematic
; 
 ? 
;
_space_group_IT_number 2
_symmetry_cell_setting triclinic
_symmetry_space_group_name_Hall '-P 1'
_symmetry_space_group_name_H-M 'P -1'
_atom_sites_solution_hydrogens geom
_atom_sites_solution_primary direct
_atom_sites_solution_secondary difmap
_audit_creation_method SHELXL-97
_audit_update_record
;
2017-05-13 deposited with the CCDC.
2017-11-06 downloaded from the CCDC.
;
_cell_angle_alpha 107.264(4)
_cell_angle_beta 96.798(3)
_cell_angle_gamma 96.614(3)
_cell_formula_units_Z 1
_cell_length_a 7.9284(3)
_cell_length_b 12.3932(6)
_cell_length_c 15.1406(7)
_cell_measurement_reflns_used 4063
_cell_measurement_temperature 295(2)
_cell_measurement_theta_max 27.56
_cell_measurement_theta_min 3.26
_cell_volume 1392.84(11)
_computing_cell_refinement
;
CrysAlis Pro (Agilent, 2013)
;
_computing_data_collection
;
CrysAlis Pro (Agilent, 2013)
;
_computing_data_reduction
;
CrysAlis Pro (Agilent, 2013)
;
_computing_molecular_graphics '(K. Brandenburg, Diamond 3.1, 2009)'
_computing_publication_material '(K. Brandenburg, Diamond 3.1, 2009)'
_computing_structure_refinement 'SHELXL-97 (Sheldrick, 1997)'
_computing_structure_solution 'SHELXS-97 (Sheldrick, 1990)'
_diffrn_ambient_temperature 295(2)
_diffrn_detector_area_resol_mean 16.1954
_diffrn_measured_fraction_theta_full 0.989
_diffrn_measured_fraction_theta_max 0.989
_diffrn_measurement_device_type 'Xcalibur, Eos'
_diffrn_measurement_method '\w scans'
_diffrn_radiation_monochromator graphite
_diffrn_radiation_source 'Enhance (Mo) X-ray Source'
_diffrn_radiation_type MoK\a
_diffrn_radiation_wavelength 0.71073
_diffrn_reflns_av_R_equivalents 0.0252
_diffrn_reflns_av_sigmaI/netI 0.0570
_diffrn_reflns_limit_h_max 9
_diffrn_reflns_limit_h_min -10
_diffrn_reflns_limit_k_max 13
_diffrn_reflns_limit_k_min -16
_diffrn_reflns_limit_l_max 19
_diffrn_reflns_limit_l_min -17
_diffrn_reflns_number 9361
_diffrn_reflns_theta_full 27.56
_diffrn_reflns_theta_max 27.56
_diffrn_reflns_theta_min 3.26
_exptl_absorpt_coefficient_mu 2.116
_exptl_absorpt_correction_T_max 0.7283
_exptl_absorpt_correction_T_min 0.6649
_exptl_absorpt_correction_type multi-scan
_exptl_absorpt_process_details
; 
CrysAlis Pro (Agilent, 2013)
Empirical absorption correction using spherical harmonics,
 implemented in SCALE3 ABSPACK scaling algorithm. 
;
_exptl_crystal_colour colorless
_exptl_crystal_density_diffrn 1.914
_exptl_crystal_density_method 'not measured'
_exptl_crystal_description block
_exptl_crystal_F_000 808
_exptl_crystal_size_max 0.21
_exptl_crystal_size_mid 0.19
_exptl_crystal_size_min 0.16
_refine_diff_density_max 0.648
_refine_diff_density_min -0.621
_refine_diff_density_rms 0.112
_refine_ls_extinction_method none
_refine_ls_goodness_of_fit_ref 1.050
_refine_ls_hydrogen_treatment mixed
_refine_ls_matrix_type full
_refine_ls_number_parameters 463
_refine_ls_number_reflns 6371
_refine_ls_number_restraints 34
_refine_ls_restrained_S_all 1.048
_refine_ls_R_factor_all 0.0425
_refine_ls_R_factor_gt 0.0345
_refine_ls_shift/su_max 0.002
_refine_ls_shift/su_mean 0.000
_refine_ls_structure_factor_coef Fsqd
_refine_ls_weighting_details 'calc w=1/[\s^2^(Fo^2^)+(0.0244P)^2^+0.0568P] where P=(Fo^2^+2Fc^2^)/3'
_refine_ls_weighting_scheme calc
_refine_ls_wR_factor_gt 0.0679
_refine_ls_wR_factor_ref 0.0725
_reflns_number_gt 5594
_reflns_number_total 6371
_reflns_threshold_expression >2sigma(I)
_cod_data_source_file c7dt03254d2.cif
_cod_data_source_block 2-Nd
_cod_original_cell_volume 1392.83(10)
_cod_original_sg_symbol_H-M P-1
_cod_database_code 7044655

loop_
_symmetry_equiv_pos_as_xyz
'x, y, z'
'-x, -y, -z'

loop_
_atom_site_label
_atom_site_type_symbol
_atom_site_fract_x
_atom_site_fract_y
_atom_site_fract_z
_atom_site_U_iso_or_equiv
_atom_site_adp_type
_atom_site_occupancy
_atom_site_symmetry_multiplicity
_atom_site_calc_flag
_atom_site_refinement_flags
Nd1 Nd 0.79780(2) 0.707832(16) 0.519033(13) 0.01889(6) Uani 1 1 d .
S1 S 0.74099(11) 0.64634(8) 0.74904(6) 0.02233(19) Uani 1 1 d .
S2 S 0.56130(13) 1.13789(8) 0.76993(7) 0.0312(2) Uani 1 1 d .
O1 O 0.7906(3) 0.6985(2) 0.67979(17) 0.0281(6) Uani 1 1 d .
O1W O 1.0633(3) 0.6479(3) 0.56847(19) 0.0394(7) Uani 1 1 d D
H1W1 H 1.126(5) 0.601(3) 0.541(2) 0.059 Uiso 1 1 d D
H1W2 H 1.108(5) 0.679(4) 0.6253(11) 0.059 Uiso 1 1 d D
O2 O 0.5614(3) 0.5918(2) 0.72727(19) 0.0334(6) Uani 1 1 d .
O2W O 0.9522(4) 0.6267(3) 0.38706(19) 0.0405(7) Uani 1 1 d D
H2W1 H 1.0588(16) 0.649(4) 0.394(3) 0.061 Uiso 1 1 d D
H2W2 H 0.904(4) 0.614(4) 0.3315(13) 0.061 Uiso 1 1 d D
O3W O 0.6343(4) 0.8689(2) 0.5960(2) 0.0366(7) Uani 1 1 d D
H3W1 H 0.688(5) 0.9359(17) 0.622(2) 0.055 Uiso 1 1 d D
H3W2 H 0.590(5) 0.843(3) 0.635(2) 0.055 Uiso 1 1 d D
O3 O 0.8600(3) 0.5717(2) 0.76798(18) 0.0318(6) Uani 1 1 d .
O4 O 0.5633(3) 0.8510(2) 0.78170(18) 0.0282(6) Uani 1 1 d D
H4O H 0.529(5) 0.9150(19) 0.793(3) 0.042 Uiso 1 1 d D
O4W O 0.8688(4) 0.8541(2) 0.4432(2) 0.0407(7) Uani 1 1 d D
H4W1 H 0.894(6) 0.837(3) 0.3881(15) 0.061 Uiso 1 1 d D
H4W2 H 0.828(6) 0.916(2) 0.456(3) 0.061 Uiso 1 1 d D
O5W O 0.9974(4) 0.8796(3) 0.62988(19) 0.0382(7) Uani 1 1 d D
H5W1 H 1.021(5) 0.893(4) 0.6888(9) 0.057 Uiso 1 1 d D
H5W2 H 1.086(3) 0.899(4) 0.609(2) 0.057 Uiso 1 1 d D
O5 O 0.7436(4) 1.1219(2) 1.10452(19) 0.0356(7) Uani 1 1 d D
H5O H 0.762(6) 1.177(3) 1.1549(18) 0.053 Uiso 1 1 d D
O6W O 0.6029(4) 0.6469(2) 0.36133(18) 0.0324(6) Uani 1 1 d D
H6W1 H 0.590(5) 0.689(3) 0.328(2) 0.049 Uiso 1 1 d D
H6W2 H 0.552(5) 0.5794(14) 0.334(2) 0.049 Uiso 1 1 d D
O6 O 0.9245(4) 1.0398(3) 1.17966(19) 0.0403(7) Uani 1 1 d .
O7 O 0.4675(5) 1.1725(3) 0.6981(2) 0.0686(11) Uani 1 1 d .
O7W O 0.2756(4) 0.7503(3) 0.4221(2) 0.0452(8) Uani 1 1 d GD
H7W1 H 0.343(5) 0.716(4) 0.448(3) 0.068 Uiso 1 1 d D
H7W2 H 0.314(5) 0.764(4) 0.376(2) 0.068 Uiso 1 1 d D
O8W O 0.7285(4) 1.0439(3) 0.4494(3) 0.0596(9) Uani 1 1 d GD
H8W1 H 0.731(6) 1.104(3) 0.495(3) 0.089 Uiso 1 1 d D
H8W2 H 0.630(3) 1.027(4) 0.416(3) 0.089 Uiso 1 1 d D
O8 O 0.7185(4) 1.0988(3) 0.7429(2) 0.0577(10) Uani 1 1 d .
O9W O 0.9365(4) 0.8283(3) 0.2545(2) 0.0457(8) Uani 1 1 d GD
H9W1 H 1.0436(16) 0.849(4) 0.257(4) 0.069 Uiso 1 1 d D
H9W2 H 0.882(4) 0.878(3) 0.243(4) 0.069 Uiso 1 1 d D
O9 O 0.4557(3) 1.0544(2) 0.7986(2) 0.0365(7) Uani 1 1 d .
O10 O 0.7594(4) 1.3614(2) 0.7821(2) 0.0423(8) Uani 1 1 d D
H10O H 0.791(6) 1.4286(17) 0.782(3) 0.063 Uiso 1 1 d D
O10W O 1.2275(4) 0.6839(2) 0.7502(2) 0.0356(7) Uani 1 1 d GD
HAW H 1.324(3) 0.668(3) 0.738(3) 0.053 Uiso 1 1 d D
HBW H 1.164(4) 0.627(2) 0.754(3) 0.053 Uiso 1 1 d D
O11 O 0.8303(5) 1.6414(3) 1.1052(2) 0.0507(9) Uani 1 1 d D
H11O H 0.865(6) 1.694(3) 1.157(2) 0.076 Uiso 1 1 d D
O12 O 0.7841(4) 1.5335(3) 1.1962(2) 0.0478(8) Uani 1 1 d .
O13 O 0.4892(3) 0.6460(2) 0.52839(18) 0.0254(6) Uani 1 1 d .
O14 O 0.2847(3) 0.4984(2) 0.51336(19) 0.0278(6) Uani 1 1 d .
C1 C 0.7639(4) 0.7621(3) 0.8549(2) 0.0205(7) Uani 1 1 d .
C2 C 0.6721(4) 0.8527(3) 0.8589(2) 0.0214(7) Uani 1 1 d .
C3 C 0.6937(4) 0.9428(3) 0.9418(2) 0.0231(8) Uani 1 1 d .
H3A H 0.6326 1.0032 0.9454 0.028 Uiso 1 1 calc R
C4 C 0.8069(4) 0.9431(3) 1.0200(2) 0.0241(8) Uani 1 1 d .
C5 C 0.8985(5) 0.8529(3) 1.0152(3) 0.0260(8) Uani 1 1 d .
H5A H 0.9734 0.8527 1.0673 0.031 Uiso 1 1 calc R
C6 C 0.8773(5) 0.7635(3) 0.9323(2) 0.0249(8) Uani 1 1 d .
H6A H 0.9398 0.7037 0.9286 0.030 Uiso 1 1 calc R
C7 C 0.8317(5) 1.0390(3) 1.1092(3) 0.0262(8) Uani 1 1 d .
C8 C 0.6207(5) 1.2602(3) 0.8706(3) 0.0261(8) Uani 1 1 d .
C9 C 0.7154(5) 1.3605(3) 0.8661(3) 0.0285(8) Uani 1 1 d .
C10 C 0.7630(5) 1.4533(3) 0.9465(3) 0.0315(9) Uani 1 1 d .
H10A H 0.8253 1.5202 0.9437 0.038 Uiso 1 1 calc R
C11 C 0.7192(5) 1.4482(3) 1.0317(3) 0.0275(8) Uani 1 1 d .
C12 C 0.6222(5) 1.3499(4) 1.0356(3) 0.0337(9) Uani 1 1 d .
H12A H 0.5899 1.3463 1.0919 0.040 Uiso 1 1 calc R
C13 C 0.5735(5) 1.2566(3) 0.9547(3) 0.0330(9) Uani 1 1 d .
H13A H 0.5079 1.1907 0.9573 0.040 Uiso 1 1 calc R
C14 C 0.7793(5) 1.5441(3) 1.1195(3) 0.0307(9) Uani 1 1 d .
C15 C 0.4360(4) 0.5422(3) 0.5124(2) 0.0213(7) Uani 1 1 d .

loop_
_atom_site_aniso_label
_atom_site_aniso_U_11
_atom_site_aniso_U_22
_atom_site_aniso_U_33
_atom_site_aniso_U_23
_atom_site_aniso_U_13
_atom_site_aniso_U_12
Nd1 0.02184(10) 0.01599(10) 0.01741(10) 0.00415(7) 0.00303(7) 0.00029(7)
S1 0.0304(5) 0.0170(5) 0.0184(4) 0.0042(4) 0.0061(4) 0.0003(4)
S2 0.0437(6) 0.0196(5) 0.0258(5) 0.0070(4) -0.0026(4) -0.0039(4)
O1 0.0405(15) 0.0262(15) 0.0201(13) 0.0089(11) 0.0119(12) 0.0037(12)
O1W 0.0356(16) 0.055(2) 0.0231(15) 0.0010(14) -0.0005(13) 0.0230(15)
O2 0.0320(15) 0.0277(16) 0.0332(16) 0.0029(12) 0.0040(12) -0.0059(12)
O2W 0.0335(16) 0.061(2) 0.0247(15) 0.0089(15) 0.0066(13) 0.0067(15)
O3W 0.0411(17) 0.0221(16) 0.0444(18) 0.0059(13) 0.0122(15) 0.0032(13)
O3 0.0437(16) 0.0231(15) 0.0307(15) 0.0090(12) 0.0090(13) 0.0089(12)
O4 0.0365(15) 0.0237(15) 0.0214(13) 0.0033(12) -0.0006(12) 0.0082(12)
O4W 0.067(2) 0.0294(17) 0.0266(16) 0.0120(13) 0.0089(15) -0.0009(15)
O5W 0.0464(17) 0.0332(17) 0.0238(15) 0.0026(13) -0.0022(13) -0.0133(14)
O5 0.0446(17) 0.0288(17) 0.0232(15) -0.0061(12) 0.0024(13) 0.0063(13)
O6W 0.0398(16) 0.0260(16) 0.0272(15) 0.0084(12) -0.0060(12) 0.0001(13)
O6 0.0475(18) 0.0415(19) 0.0211(15) -0.0005(13) -0.0063(13) 0.0030(14)
O7 0.109(3) 0.032(2) 0.049(2) 0.0182(16) -0.040(2) -0.0111(19)
O7W 0.0429(18) 0.061(2) 0.043(2) 0.0258(17) 0.0157(15) 0.0199(16)
O8W 0.051(2) 0.044(2) 0.069(3) 0.0048(18) -0.0074(19) -0.0013(17)
O8 0.060(2) 0.0351(19) 0.067(2) -0.0039(17) 0.0305(19) -0.0062(16)
O9W 0.062(2) 0.0325(18) 0.0362(18) 0.0065(15) 0.0080(17) -0.0059(15)
O9 0.0429(16) 0.0217(15) 0.0420(17) 0.0086(13) 0.0081(14) -0.0042(12)
O10 0.076(2) 0.0234(16) 0.0231(15) 0.0056(13) 0.0139(15) -0.0117(15)
O10W 0.0416(17) 0.0314(17) 0.0290(16) 0.0041(13) 0.0052(14) 0.0016(13)
O11 0.088(3) 0.0278(18) 0.0227(16) -0.0017(13) 0.0017(17) -0.0111(17)
O12 0.072(2) 0.0409(19) 0.0246(16) 0.0087(14) 0.0053(15) -0.0073(16)
O13 0.0246(13) 0.0164(13) 0.0356(15) 0.0082(11) 0.0059(11) 0.0029(10)
O14 0.0238(13) 0.0181(14) 0.0411(16) 0.0069(12) 0.0101(12) 0.0030(11)
C1 0.0257(18) 0.0187(18) 0.0158(17) 0.0038(14) 0.0072(14) -0.0011(14)
C2 0.0238(18) 0.0213(19) 0.0177(18) 0.0065(15) 0.0031(15) -0.0024(15)
C3 0.0268(18) 0.0205(19) 0.0211(18) 0.0048(15) 0.0063(15) 0.0024(15)
C4 0.0251(18) 0.026(2) 0.0182(18) 0.0050(15) 0.0060(15) -0.0049(15)
C5 0.030(2) 0.027(2) 0.0196(19) 0.0089(16) -0.0003(16) 0.0000(16)
C6 0.0301(19) 0.023(2) 0.0228(19) 0.0098(16) 0.0044(16) 0.0020(16)
C7 0.029(2) 0.025(2) 0.0191(19) 0.0007(16) 0.0066(16) -0.0030(16)
C8 0.031(2) 0.020(2) 0.027(2) 0.0095(16) 0.0005(16) 0.0005(16)
C9 0.039(2) 0.025(2) 0.0211(19) 0.0080(16) 0.0040(17) 0.0019(17)
C10 0.042(2) 0.025(2) 0.028(2) 0.0100(17) 0.0068(18) -0.0013(18)
C11 0.035(2) 0.025(2) 0.0212(19) 0.0075(16) 0.0027(16) 0.0020(17)
C12 0.042(2) 0.035(2) 0.024(2) 0.0117(18) 0.0062(18) -0.0035(19)
C13 0.037(2) 0.027(2) 0.036(2) 0.0157(19) 0.0062(19) -0.0043(17)
C14 0.034(2) 0.028(2) 0.027(2) 0.0053(17) 0.0066(18) 0.0027(17)
C15 0.0219(18) 0.0204(19) 0.0227(19) 0.0077(15) 0.0037(15) 0.0053(15)

loop_
_atom_type_symbol
_atom_type_description
_atom_type_scat_dispersion_real
_atom_type_scat_dispersion_imag
_atom_type_scat_source
C C 0.0033 0.0016 'International Tables Vol C Tables 4.2.6.8 and 6.1.1.4'
H H 0.0000 0.0000 'International Tables Vol C Tables 4.2.6.8 and 6.1.1.4'
O O 0.0106 0.0060 'International Tables Vol C Tables 4.2.6.8 and 6.1.1.4'
S S 0.1246 0.1234 'International Tables Vol C Tables 4.2.6.8 and 6.1.1.4'
Nd Nd -0.1943 3.0179 'International Tables Vol C Tables 4.2.6.8 and 6.1.1.4'

loop_
_geom_angle_atom_site_label_1
_geom_angle_atom_site_label_2
_geom_angle_atom_site_label_3
_geom_angle
_geom_angle_site_symmetry_1
_geom_angle_site_symmetry_3
O1W Nd1 O14 76.75(10) . 2_666
O1W Nd1 O4W 107.88(11) . .
O14 Nd1 O4W 142.67(9) 2_666 .
O1W Nd1 O1 72.82(9) . .
O14 Nd1 O1 79.29(9) 2_666 .
O4W Nd1 O1 137.96(9) . .
O1W Nd1 O2W 67.01(10) . .
O14 Nd1 O2W 77.78(10) 2_666 .
O4W Nd1 O2W 70.90(10) . .
O1 Nd1 O2W 137.19(9) . .
O1W Nd1 O13 132.60(10) . .
O14 Nd1 O13 65.24(8) 2_666 .
O4W Nd1 O13 119.49(9) . .
O1 Nd1 O13 73.20(8) . .
O2W Nd1 O13 126.32(9) . .
O1W Nd1 O5W 71.19(11) . .
O14 Nd1 O5W 142.23(10) 2_666 .
O4W Nd1 O5W 68.42(10) . .
O1 Nd1 O5W 72.65(9) . .
O2W Nd1 O5W 106.53(10) . .
O13 Nd1 O5W 126.68(9) . .
O1W Nd1 O6W 131.28(10) . .
O14 Nd1 O6W 76.95(9) 2_666 .
O4W Nd1 O6W 72.80(10) . .
O1 Nd1 O6W 139.30(9) . .
O2W Nd1 O6W 67.78(10) . .
O13 Nd1 O6W 66.96(9) . .
O5W Nd1 O6W 140.16(9) . .
O1W Nd1 O3W 133.71(10) . .
O14 Nd1 O3W 127.96(8) 2_666 .
O4W Nd1 O3W 76.37(10) . .
O1 Nd1 O3W 74.94(9) . .
O2W Nd1 O3W 146.12(10) . .
O13 Nd1 O3W 64.32(8) . .
O5W Nd1 O3W 68.03(10) . .
O6W Nd1 O3W 94.58(10) . .
O1 S1 O3 112.03(15) . .
O1 S1 O2 112.86(16) . .
O3 S1 O2 113.25(16) . .
O1 S1 C1 105.06(16) . .
O3 S1 C1 105.67(17) . .
O2 S1 C1 107.22(16) . .
O7 S2 O8 111.7(2) . .
O7 S2 O9 112.4(2) . .
O8 S2 O9 111.92(18) . .
O7 S2 C8 107.36(19) . .
O8 S2 C8 107.26(19) . .
O9 S2 C8 105.77(17) . .
S1 O1 Nd1 154.93(16) . .
Nd1 O1W H1W1 134(3) . .
Nd1 O1W H1W2 116(3) . .
H1W1 O1W H1W2 109.6(17) . .
Nd1 O2W H2W1 119(3) . .
Nd1 O2W H2W2 120(3) . .
H2W1 O2W H2W2 111.6(18) . .
Nd1 O3W H3W1 120(3) . .
Nd1 O3W H3W2 101(3) . .
H3W1 O3W H3W2 110.9(17) . .
C2 O4 H4O 108(3) . .
Nd1 O4W H4W1 122(3) . .
Nd1 O4W H4W2 122(3) . .
H4W1 O4W H4W2 110.3(17) . .
Nd1 O5W H5W1 125(3) . .
Nd1 O5W H5W2 114(3) . .
H5W1 O5W H5W2 109.9(17) . .
C7 O5 H5O 113(3) . .
Nd1 O6W H6W1 124(3) . .
Nd1 O6W H6W2 123(3) . .
H6W1 O6W H6W2 112.2(18) . .
H7W1 O7W H7W2 110.5(17) . .
H8W1 O8W H8W2 109.2(17) . .
H9W1 O9W H9W2 109.4(17) . .
C9 O10 H10O 112(3) . .
HAW O10W HBW 111.6(18) . .
C14 O11 H11O 111(4) . .
C15 O13 Nd1 119.0(2) . .
C15 O14 Nd1 121.9(2) . 2_666
C6 C1 C2 120.2(3) . .
C6 C1 S1 119.5(3) . .
C2 C1 S1 120.2(3) . .
O4 C2 C3 121.3(3) . .
O4 C2 C1 119.5(3) . .
C3 C2 C1 119.1(3) . .
C2 C3 C4 120.3(3) . .
C2 C3 H3A 119.8 . .
C4 C3 H3A 119.8 . .
C5 C4 C3 120.1(3) . .
C5 C4 C7 118.9(3) . .
C3 C4 C7 120.9(3) . .
C6 C5 C4 119.4(3) . .
C6 C5 H5A 120.3 . .
C4 C5 H5A 120.3 . .
C5 C6 C1 120.7(3) . .
C5 C6 H6A 119.6 . .
C1 C6 H6A 119.6 . .
O6 C7 O5 123.8(4) . .
O6 C7 C4 122.6(4) . .
O5 C7 C4 113.7(3) . .
C13 C8 C9 119.5(4) . .
C13 C8 S2 119.6(3) . .
C9 C8 S2 120.9(3) . .
O10 C9 C10 122.7(3) . .
O10 C9 C8 118.1(3) . .
C10 C9 C8 119.2(3) . .
C9 C10 C11 121.0(4) . .
C9 C10 H10A 119.5 . .
C11 C10 H10A 119.5 . .
C12 C11 C10 119.7(4) . .
C12 C11 C14 118.7(3) . .
C10 C11 C14 121.5(3) . .
C11 C12 C13 119.4(4) . .
C11 C12 H12A 120.3 . .
C13 C12 H12A 120.3 . .
C8 C13 C12 121.1(4) . .
C8 C13 H13A 119.4 . .
C12 C13 H13A 119.4 . .
O12 C14 O11 123.5(4) . .
O12 C14 C11 123.4(4) . .
O11 C14 C11 113.1(3) . .
O13 C15 O14 126.2(3) . .
O13 C15 C15 117.9(4) . 2_666
O14 C15 C15 115.9(4) . 2_666

loop_
_geom_bond_atom_site_label_1
_geom_bond_atom_site_label_2
_geom_bond_distance
_geom_bond_site_symmetry_2
Nd1 O1W 2.421(3) .
Nd1 O14 2.449(2) 2_666
Nd1 O4W 2.465(3) .
Nd1 O1 2.478(2) .
Nd1 O2W 2.485(3) .
Nd1 O13 2.511(2) .
Nd1 O5W 2.516(3) .
Nd1 O6W 2.539(3) .
Nd1 O3W 2.568(3) .
S1 O1 1.454(2) .
S1 O3 1.457(3) .
S1 O2 1.459(3) .
S1 C1 1.779(4) .
S2 O7 1.442(3) .
S2 O8 1.448(3) .
S2 O9 1.454(3) .
S2 C8 1.771(4) .
O1W H1W1 0.85(3) .
O1W H1W2 0.85(4) .
O2W H2W1 0.85(4) .
O2W H2W2 0.85(4) .
O3W H3W1 0.85(4) .
O3W H3W2 0.85(4) .
O4 C2 1.361(4) .
O4 H4O 0.85(4) .
O4W H4W1 0.85(4) .
O4W H4W2 0.85(4) .
O5W H5W1 0.85(4) .
O5W H5W2 0.85(4) .
O5 C7 1.321(5) .
O5 H5O 0.85(4) .
O6W H6W1 0.85(4) .
O6W H6W2 0.85(4) .
O6 C7 1.219(5) .
O7W H7W1 0.85(4) .
O7W H7W2 0.85(4) .
O8W H8W1 0.85(4) .
O8W H8W2 0.85(4) .
O9W H9W1 0.85(4) .
O9W H9W2 0.85(4) .
O10 C9 1.360(4) .
O10 H10O 0.85(4) .
O10W HAW 0.85(4) .
O10W HBW 0.85(4) .
O11 C14 1.315(5) .
O11 H11O 0.85(4) .
O12 C14 1.203(5) .
O13 C15 1.248(4) .
O14 C15 1.262(4) .
O14 Nd1 2.449(2) 2_666
C1 C6 1.385(5) .
C1 C2 1.398(5) .
C2 C3 1.387(5) .
C3 C4 1.397(5) .
C3 H3A 0.9300 .
C4 C5 1.390(5) .
C4 C7 1.485(5) .
C5 C6 1.382(5) .
C5 H5A 0.9300 .
C6 H6A 0.9300 .
C8 C13 1.381(5) .
C8 C9 1.400(5) .
C9 C10 1.382(5) .
C10 C11 1.392(5) .
C10 H10A 0.9300 .
C11 C12 1.384(5) .
C11 C14 1.480(5) .
C12 C13 1.390(5) .
C12 H12A 0.9300 .
C13 H13A 0.9300 .
C15 C15 1.539(6) 2_666

loop_
_geom_hbond_atom_site_label_D
_geom_hbond_atom_site_label_H
_geom_hbond_atom_site_label_A
_geom_hbond_distance_DH
_geom_hbond_distance_HA
_geom_hbond_distance_DA
_geom_hbond_angle_DHA
_geom_hbond_site_symmetry_A
O1W H1W1 O14 0.85(3) 1.886(16) 2.717(3) 165(4) 1_655
O1W H1W2 O10W 0.85(4) 1.99(2) 2.784(4) 155(4) .
O2W H2W1 O7W 0.85(4) 1.93(2) 2.737(4) 160(5) 1_655
O2W H2W2 O12 0.85(4) 2.049(17) 2.866(4) 163(5) 1_544
O3W H3W1 O8 0.85(4) 2.25(2) 2.993(4) 147(3) .
O3W H3W2 O4 0.85(4) 2.23(2) 2.998(4) 151(3) .
O4 H4O O9 0.85(4) 1.866(13) 2.704(4) 171(4) .
O4W H4W1 O9W 0.85(4) 2.063(15) 2.900(4) 168(4) .
O4W H4W2 O8W 0.85(4) 1.872(16) 2.697(5) 165(4) .
O5W H5W1 O6 0.85(4) 1.890(16) 2.724(4) 166(5) 2_777
O5W H5W2 O8W 0.85(4) 1.967(12) 2.808(5) 172(4) 2_776
O5 H5O O10W 0.85(4) 1.871(15) 2.701(4) 167(5) 2_777
O6W H6W1 O7 0.85(4) 1.957(19) 2.737(4) 154(4) 2_676
O6W H6W2 O2 0.85(4) 2.090(10) 2.931(4) 176(4) 2_666
O7W H7W1 O13 0.85(4) 2.029(12) 2.867(4) 171(4) .
O7W H7W1 O6W 0.85(4) 2.66(4) 3.139(4) 117(3) .
O7W H7W2 O7 0.85(4) 2.36(2) 3.136(5) 154(4) 2_676
O7W H7W2 O10 0.85(4) 2.40(4) 2.953(4) 124(4) 2_676
O8W H8W1 O7W 0.85(4) 1.873(16) 2.717(5) 169(6) 2_676
O8W H8W2 O7 0.85(4) 2.53(4) 3.042(5) 120(4) 2_676
O8W H8W2 O3W 0.85(4) 2.60(4) 3.256(4) 135(4) 2_676
O9W H9W1 O8 0.85(4) 1.922(12) 2.772(4) 176(4) 2_776
O9W H9W2 O6 0.85(4) 2.47(3) 3.157(4) 139(3) 1_554
O10 H10O O3 0.85(4) 1.874(12) 2.715(4) 174(5) 1_565
O10W HAW O2 0.85(4) 2.203(16) 3.018(4) 164(4) 1_655
O10W HAW O4 0.85(4) 2.65(3) 3.073(4) 113(3) 1_655
O10W HBW O12 0.85(4) 2.39(3) 3.030(4) 134(3) 2_777
O10W HBW O3 0.85(4) 2.48(2) 3.157(4) 139(3) .
O11 H11O O9W 0.85(4) 1.842(15) 2.679(4) 169(5) 1_566

loop_
_geom_torsion_atom_site_label_1
_geom_torsion_atom_site_label_2
_geom_torsion_atom_site_label_3
_geom_torsion_atom_site_label_4
_geom_torsion
_geom_torsion_site_symmetry_1
_geom_torsion_site_symmetry_4
O3 S1 O1 Nd1 87.5(4) . .
O2 S1 O1 Nd1 -41.7(4) . .
C1 S1 O1 Nd1 -158.2(3) . .
O1W Nd1 O1 S1 -99.4(4) . .
O14 Nd1 O1 S1 -20.1(4) 2_666 .
O4W Nd1 O1 S1 162.7(3) . .
O2W Nd1 O1 S1 -78.7(4) . .
O13 Nd1 O1 S1 47.0(4) . .
O5W Nd1 O1 S1 -174.6(4) . .
O6W Nd1 O1 S1 34.9(4) . .
O3W Nd1 O1 S1 114.2(4) . .
O1W Nd1 O13 C15 -40.3(3) . .
O14 Nd1 O13 C15 -0.3(2) 2_666 .
O4W Nd1 O13 C15 137.8(3) . .
O1 Nd1 O13 C15 -86.1(3) . .
O2W Nd1 O13 C15 50.7(3) . .
O5W Nd1 O13 C15 -138.2(2) . .
O6W Nd1 O13 C15 85.4(3) . .
O3W Nd1 O13 C15 -167.1(3) . .
O1 S1 C1 C6 -119.6(3) . .
O3 S1 C1 C6 -1.0(3) . .
O2 S1 C1 C6 120.1(3) . .
O1 S1 C1 C2 58.4(3) . .
O3 S1 C1 C2 177.0(3) . .
O2 S1 C1 C2 -61.9(3) . .
C6 C1 C2 O4 178.9(3) . .
S1 C1 C2 O4 0.9(4) . .
C6 C1 C2 C3 -1.2(5) . .
S1 C1 C2 C3 -179.2(3) . .
O4 C2 C3 C4 -179.6(3) . .
C1 C2 C3 C4 0.5(5) . .
C2 C3 C4 C5 -0.1(5) . .
C2 C3 C4 C7 179.9(3) . .
C3 C4 C5 C6 0.4(5) . .
C7 C4 C5 C6 -179.6(3) . .
C4 C5 C6 C1 -1.1(5) . .
C2 C1 C6 C5 1.5(5) . .
S1 C1 C6 C5 179.5(3) . .
C5 C4 C7 O6 -2.9(5) . .
C3 C4 C7 O6 177.2(3) . .
C5 C4 C7 O5 177.4(3) . .
C3 C4 C7 O5 -2.6(5) . .
O7 S2 C8 C13 124.3(3) . .
O8 S2 C8 C13 -115.6(3) . .
O9 S2 C8 C13 4.0(4) . .
O7 S2 C8 C9 -55.8(4) . .
O8 S2 C8 C9 64.3(4) . .
O9 S2 C8 C9 -176.1(3) . .
C13 C8 C9 O10 -179.7(4) . .
S2 C8 C9 O10 0.3(5) . .
C13 C8 C9 C10 1.4(6) . .
S2 C8 C9 C10 -178.5(3) . .
O10 C9 C10 C11 -178.4(4) . .
C8 C9 C10 C11 0.3(6) . .
C9 C10 C11 C12 -1.9(6) . .
C9 C10 C11 C14 175.8(4) . .
C10 C11 C12 C13 1.5(6) . .
C14 C11 C12 C13 -176.2(4) . .
C9 C8 C13 C12 -1.8(6) . .
S2 C8 C13 C12 178.1(3) . .
C11 C12 C13 C8 0.3(6) . .
C12 C11 C14 O12 17.8(6) . .
C10 C11 C14 O12 -159.9(4) . .
C12 C11 C14 O11 -163.5(4) . .
C10 C11 C14 O11 18.8(6) . .
Nd1 O13 C15 O14 -179.1(3) . .
Nd1 O13 C15 C15 -0.1(5) . 2_666
Nd1 O14 C15 O13 -179.7(3) 2_666 .
Nd1 O14 C15 C15 1.3(5) 2_666 2_666
